data_7704121
loop_
_publ_author_name
'Navarro, Yolanda'
'Guedes, Guilherme P.'
'Cano, Joan'
'Oc\'on, Pilar'
'Iglesias, Mar\'ia Jos\'e'
'Lloret, Francisco'
'L\'opez-Ortiz, Fernando'

_publ_section_title
;
 Synthesis, structural characterization and electrochemical and magnetic
 studies of M(hfac)<sub>2</sub> (M = Cu<sup>II</sup>, Co<sup>II</sup>) and
 Nd(hfac)<sub>3</sub> complexes of 4-amino-TEMPO.
;
_journal_issue 19
_journal_name_full 'Dalton transactions (Cambridge, England : 2003)'
_journal_page_first 6280
_journal_page_last 6294
_journal_paper_doi 10.1039/d0dt00541j
_journal_volume 49
_journal_year 2020
_chemical_absolute_configuration unk
_chemical_formula_moiety 'C28 H40 Cu F12 N4 O6'
_chemical_formula_sum 'C28 H40 Cu F12 N4 O6'
_chemical_formula_weight 820.19
_space_group_crystal_system monoclinic
_space_group_IT_number 4
_space_group_name_Hall 'P 2yb'
_space_group_name_H-M_alt 'P 1 21 1'
_atom_sites_solution_hydrogens geom
_audit_creation_method SHELXL-2014/7
_audit_update_record
;
2020-01-16 deposited with the CCDC.	2020-04-17 downloaded from the CCDC.
;
_cell_angle_alpha 90
_cell_angle_beta 98.7940(10)
_cell_angle_gamma 90
_cell_formula_units_Z 2
_cell_length_a 12.0543(3)
_cell_length_b 11.8676(3)
_cell_length_c 12.4149(3)
_cell_measurement_reflns_used 9216
_cell_measurement_temperature 100(2)
_cell_measurement_theta_max 72.37
_cell_measurement_theta_min 3.60
_cell_volume 1755.14(8)
_computing_cell_refinement 'Bruker Smart (Bruker AXS, 2007)'
_computing_data_collection 'Bruker Smart (Bruker AXS, 2007)'
_computing_data_reduction 'Bruker Saint (Bruker AXS, 2007)'
_computing_molecular_graphics 'Mercury (Bruno, 2002)'
_computing_publication_material 'WinGX publication routines (Farrugia, 1999) and publCIF (Westrip, 2010)'
_computing_structure_refinement 'SHELXL-2014/7 (Sheldrick, 2014)'
_computing_structure_solution 'SHELXS-97 (Sheldrick, 1990)'
_diffrn_ambient_temperature 100(2)
_diffrn_measured_fraction_theta_full 0.999
_diffrn_measured_fraction_theta_max 0.997
_diffrn_measurement_device_type 'Bruker Apex II CCD'
_diffrn_measurement_method '\f-\w scans'
_diffrn_radiation_source 'fine-focus sealed tube'
_diffrn_radiation_type CuK\a
_diffrn_radiation_wavelength 1.54178
_diffrn_reflns_av_R_equivalents 0.0377
_diffrn_reflns_av_unetI/netI 0.0347
_diffrn_reflns_Laue_measured_fraction_full 0.999
_diffrn_reflns_Laue_measured_fraction_max 0.997
_diffrn_reflns_limit_h_max 14
_diffrn_reflns_limit_h_min -14
_diffrn_reflns_limit_k_max 14
_diffrn_reflns_limit_k_min -14
_diffrn_reflns_limit_l_max 15
_diffrn_reflns_limit_l_min -14
_diffrn_reflns_number 26297
_diffrn_reflns_point_group_measured_fraction_full 0.988
_diffrn_reflns_point_group_measured_fraction_max 0.982
_diffrn_reflns_theta_full 67.679
_diffrn_reflns_theta_max 72.398
_diffrn_reflns_theta_min 3.602
_exptl_absorpt_coefficient_mu 1.881
_exptl_absorpt_correction_T_max 0.7536
_exptl_absorpt_correction_T_min 0.6723
_exptl_absorpt_correction_type multi-scan
_exptl_absorpt_process_details
;
SADABS, Bruker Analytical X-ray Systems,Inc., Madison WI, 1997.
;
_exptl_crystal_colour green
_exptl_crystal_density_diffrn 1.552
_exptl_crystal_description block
_exptl_crystal_F_000 842
_exptl_crystal_size_max 0.175
_exptl_crystal_size_mid 0.102
_exptl_crystal_size_min 0.080
_refine_diff_density_max 0.391
_refine_diff_density_min -0.276
_refine_diff_density_rms 0.048
_refine_ls_abs_structure_details
;
 Flack x determined using 2838 quotients [(I+)-(I-)]/[(I+)+(I-)]
 (Parsons, Flack and Wagner, Acta Cryst. B69 (2013) 249-259).
;
_refine_ls_abs_structure_Flack -0.003(10)
_refine_ls_extinction_method none
_refine_ls_goodness_of_fit_ref 1.021
_refine_ls_hydrogen_treatment constr
_refine_ls_matrix_type full
_refine_ls_number_parameters 460
_refine_ls_number_reflns 6828
_refine_ls_number_restraints 1
_refine_ls_restrained_S_all 1.021
_refine_ls_R_factor_all 0.0308
_refine_ls_R_factor_gt 0.0275
_refine_ls_shift/su_max 0.001
_refine_ls_shift/su_mean 0.000
_refine_ls_structure_factor_coef Fsqd
_refine_ls_weighting_details 'w=1/[\s^2^(Fo^2^)+(0.0338P)^2^+0.4471P] where P=(Fo^2^+2Fc^2^)/3'
_refine_ls_weighting_scheme calc
_refine_ls_wR_factor_gt 0.0639
_refine_ls_wR_factor_ref 0.0656
_reflns_Friedel_coverage 0.876
_reflns_Friedel_fraction_full 0.976
_reflns_Friedel_fraction_max 0.966
_reflns_number_gt 6435
_reflns_number_total 6949
_reflns_threshold_expression 'I > 2\s(I)'
_cod_data_source_file d0dt00541j2.cif
_cod_data_source_block shelx
_cod_depositor_comments 'Adding full bibliography for 7704121--7704125.cif.'
_cod_original_sg_symbol_H-M 'P 21'
_cod_database_code 7704121
_shelx_shelxl_version_number 2014/7
_shelx_space_group_comment
;
The symmetry employed for this shelxl refinement is uniquely defined
by the following loop, which should always be used as a source of
symmetry information in preference to the above space-group names.
They are only intended as comments.
;
_shelx_estimated_absorpt_t_min 0.734
_shelx_estimated_absorpt_t_max 0.864

loop_
_space_group_symop_operation_xyz
'x, y, z'
'-x, y+1/2, -z'

loop_
_atom_site_label
_atom_site_type_symbol
_atom_site_fract_x
_atom_site_fract_y
_atom_site_fract_z
_atom_site_U_iso_or_equiv
_atom_site_adp_type
_atom_site_occupancy
_atom_site_site_symmetry_order
_atom_site_calc_flag
_atom_site_refinement_flags_posn
_atom_site_refinement_flags_adp
_atom_site_refinement_flags_occupancy
_atom_site_disorder_assembly
_atom_site_disorder_group
Cu1 Cu 0.75848(3) 0.29400(3) 0.77630(3) 0.01030(10) Uani 1 1 d . . . . .
F7 F 1.07493(14) 0.32055(17) 0.63563(16) 0.0279(5) Uani 1 1 d . . . . .
O4 O 0.80662(16) 0.13436(17) 0.77875(17) 0.0143(4) Uani 1 1 d . . . . .
F4 F 1.00037(18) 0.00984(17) 0.85122(19) 0.0368(5) Uani 1 1 d . . . . .
F9 F 1.19936(13) 0.3047(2) 0.77860(16) 0.0294(4) Uani 1 1 d . . . . .
F6 F 0.85553(16) -0.09153(16) 0.79613(18) 0.0299(5) Uani 1 1 d . . . . .
F5 F 0.98307(17) -0.07121(17) 0.69492(18) 0.0313(5) Uani 1 1 d . . . . .
F8 F 1.11529(17) 0.46326(17) 0.73946(19) 0.0322(5) Uani 1 1 d . . . . .
F11 F 0.95131(19) 0.23224(19) 1.16602(16) 0.0351(5) Uani 1 1 d . . . . .
O5 O 0.91063(15) 0.34815(17) 0.75408(18) 0.0147(4) Uani 1 1 d . . . . .
O3 O 0.74404(15) 0.26869(16) 0.58521(17) 0.0153(4) Uani 1 1 d . . . . .
F10 F 1.09921(17) 0.1746(2) 1.10673(19) 0.0364(5) Uani 1 1 d . . . . .
O2 O 0.45082(17) -0.06968(18) 1.05912(18) 0.0185(4) Uani 1 1 d . . . . .
F12 F 0.9429(2) 0.08428(17) 1.06642(19) 0.0384(5) Uani 1 1 d . . . . .
O6 O 0.85379(15) 0.2900(2) 0.96182(16) 0.0180(4) Uani 1 1 d . . . . .
F2 F 0.7871(2) 0.31666(19) 0.39036(18) 0.0417(6) Uani 1 1 d . . . . .
F3 F 0.7990(2) 0.1403(2) 0.37052(18) 0.0405(5) Uani 1 1 d . . . . .
F1 F 0.94643(17) 0.2322(3) 0.43074(19) 0.0497(7) Uani 1 1 d . . . . .
O1 O 0.57278(18) 0.6844(2) 0.41670(18) 0.0224(5) Uani 1 1 d . . . . .
N4 N 0.59651(19) 0.2478(2) 0.7816(2) 0.0112(5) Uani 1 1 d . . . . .
H4A H 0.5642 0.3046 0.8151 0.013 Uiso 1 1 calc R U . . .
H4B H 0.5608 0.2450 0.7116 0.013 Uiso 1 1 calc R U . . .
N3 N 0.48452(19) 0.0030(2) 0.9937(2) 0.0129(5) Uani 1 1 d . . . . .
N2 N 0.72722(19) 0.4589(2) 0.8031(2) 0.0124(5) Uani 1 1 d . . . . .
H2A H 0.6762 0.4603 0.8501 0.015 Uiso 1 1 calc R U . . .
H2B H 0.7919 0.4881 0.8399 0.015 Uiso 1 1 calc R U . . .
N1 N 0.60908(19) 0.6236(2) 0.5001(2) 0.0138(5) Uani 1 1 d . . . . .
C16 C 0.4100(2) 0.0206(3) 0.8870(3) 0.0163(6) Uani 1 1 d . . . . .
C24 C 1.0999(2) 0.3522(3) 0.7393(3) 0.0184(6) Uani 1 1 d . . . . .
C7 C 0.7330(2) 0.6331(2) 0.5411(2) 0.0140(6) Uani 1 1 d . . . . .
C6 C 0.7687(2) 0.5480(2) 0.6330(2) 0.0130(6) Uani 1 1 d . . . . .
H6A H 0.7761 0.4727 0.6006 0.016 Uiso 1 1 calc R U . . .
H6B H 0.8433 0.5699 0.6722 0.016 Uiso 1 1 calc R U . . .
C25 C 1.0061(2) 0.3216(2) 0.8048(3) 0.0140(6) Uani 1 1 d . . . . .
C19 C 0.8391(3) 0.2268(3) 0.4360(3) 0.0197(6) Uani 1 1 d . . . . .
C23 C 0.9269(2) -0.0170(3) 0.7638(3) 0.0174(6) Uani 1 1 d . . . . .
C20 C 0.8146(2) 0.2066(2) 0.5530(2) 0.0141(6) Uani 1 1 d . . . . .
C5 C 0.6866(2) 0.5402(2) 0.7145(2) 0.0126(6) Uani 1 1 d . . . . .
H5 H 0.6781 0.6163 0.7469 0.015 Uiso 1 1 calc R U . . .
C9 C 0.7938(3) 0.6050(3) 0.4454(3) 0.0210(7) Uani 1 1 d . . . . .
H9A H 0.8750 0.6102 0.4687 0.031 Uiso 1 1 calc R U . . .
H9B H 0.7743 0.5283 0.4200 0.031 Uiso 1 1 calc R U . . .
H9C H 0.7711 0.6585 0.3859 0.031 Uiso 1 1 calc R U . . .
C26 C 1.0345(2) 0.2749(2) 0.9067(3) 0.0165(6) Uani 1 1 d . . . . .
H26 H 1.1102 0.2538 0.9312 0.020 Uiso 1 1 calc R U . . .
C15 C 0.4442(2) 0.1299(3) 0.8351(2) 0.0141(6) Uani 1 1 d . . . . .
H15A H 0.4053 0.1337 0.7589 0.017 Uiso 1 1 calc R U . . .
H15B H 0.4185 0.1947 0.8750 0.017 Uiso 1 1 calc R U . . .
C14 C 0.5704(2) 0.1406(2) 0.8351(2) 0.0111(5) Uani 1 1 d . . . . .
H14 H 0.5972 0.0754 0.7951 0.013 Uiso 1 1 calc R U . . .
C28 C 0.9876(3) 0.1876(3) 1.0801(3) 0.0219(7) Uani 1 1 d . . . . .
C12 C 0.6748(3) -0.0681(3) 0.9806(3) 0.0205(7) Uani 1 1 d . . . . .
H12A H 0.7550 -0.0496 0.9939 0.031 Uiso 1 1 calc R U . . .
H12B H 0.6611 -0.1346 1.0235 0.031 Uiso 1 1 calc R U . . .
H12C H 0.6517 -0.0840 0.9030 0.031 Uiso 1 1 calc R U . . .
C27 C 0.9526(2) 0.2576(2) 0.9757(3) 0.0162(6) Uani 1 1 d . . . . .
C8 C 0.7591(3) 0.7541(3) 0.5792(3) 0.0205(7) Uani 1 1 d . . . . .
H8A H 0.8396 0.7612 0.6061 0.031 Uiso 1 1 calc R U . . .
H8B H 0.7382 0.8059 0.5181 0.031 Uiso 1 1 calc R U . . .
H8C H 0.7164 0.7725 0.6380 0.031 Uiso 1 1 calc R U . . .
C13 C 0.6286(2) 0.1393(2) 0.9527(2) 0.0133(6) Uani 1 1 d . . . . .
H13A H 0.6026 0.2048 0.9914 0.016 Uiso 1 1 calc R U . . .
H13B H 0.7105 0.1477 0.9536 0.016 Uiso 1 1 calc R U . . .
C21 C 0.8742(2) 0.1156(2) 0.6080(3) 0.0157(6) Uani 1 1 d . . . . .
H21 H 0.9234 0.0728 0.5711 0.019 Uiso 1 1 calc R U . . .
C1 C 0.5225(2) 0.5873(2) 0.5671(2) 0.0133(6) Uani 1 1 d . . . . .
C4 C 0.5740(2) 0.5022(2) 0.6536(2) 0.0134(6) Uani 1 1 d . . . . .
H4C H 0.5214 0.4904 0.7065 0.016 Uiso 1 1 calc R U . . .
H4D H 0.5837 0.4291 0.6178 0.016 Uiso 1 1 calc R U . . .
C10 C 0.6072(2) 0.0317(2) 1.0142(2) 0.0137(6) Uani 1 1 d . . . . .
C11 C 0.6391(3) 0.0540(3) 1.1361(3) 0.0202(7) Uani 1 1 d . . . . .
H11A H 0.7190 0.0730 1.1523 0.030 Uiso 1 1 calc R U . . .
H11B H 0.5944 0.1169 1.1574 0.030 Uiso 1 1 calc R U . . .
H11C H 0.6243 -0.0136 1.1770 0.030 Uiso 1 1 calc R U . . .
C17 C 0.4194(3) -0.0818(3) 0.8132(3) 0.0276(7) Uani 1 1 d . . . . .
H17A H 0.3708 -0.0707 0.7432 0.041 Uiso 1 1 calc R U . . .
H17B H 0.4974 -0.0901 0.8008 0.041 Uiso 1 1 calc R U . . .
H17C H 0.3962 -0.1499 0.8484 0.041 Uiso 1 1 calc R U . . .
C18 C 0.2890(2) 0.0304(3) 0.9094(3) 0.0276(8) Uani 1 1 d . . . . .
H18A H 0.2385 0.0420 0.8406 0.041 Uiso 1 1 calc R U . . .
H18B H 0.2679 -0.0389 0.9441 0.041 Uiso 1 1 calc R U . . .
H18C H 0.2830 0.0945 0.9580 0.041 Uiso 1 1 calc R U . . .
C22 C 0.8633(2) 0.0871(2) 0.7138(3) 0.0130(6) Uani 1 1 d . . . . .
C3 C 0.4776(2) 0.6917(3) 0.6183(3) 0.0185(6) Uani 1 1 d . . . . .
H3A H 0.4207 0.6691 0.6625 0.028 Uiso 1 1 calc R U . . .
H3B H 0.5394 0.7300 0.6645 0.028 Uiso 1 1 calc R U . . .
H3C H 0.4439 0.7430 0.5605 0.028 Uiso 1 1 calc R U . . .
C2 C 0.4280(2) 0.5293(3) 0.4899(3) 0.0203(7) Uani 1 1 d . . . . .
H2C H 0.3695 0.5042 0.5313 0.030 Uiso 1 1 calc R U . . .
H2D H 0.3958 0.5826 0.4333 0.030 Uiso 1 1 calc R U . . .
H2E H 0.4584 0.4641 0.4557 0.030 Uiso 1 1 calc R U . . .

loop_
_atom_site_aniso_label
_atom_site_aniso_U_11
_atom_site_aniso_U_22
_atom_site_aniso_U_33
_atom_site_aniso_U_23
_atom_site_aniso_U_13
_atom_site_aniso_U_12
Cu1 0.00955(16) 0.00959(17) 0.0122(2) 0.00061(18) 0.00289(13) 0.00068(16)
F7 0.0200(8) 0.0459(13) 0.0193(10) -0.0082(9) 0.0078(7) -0.0037(8)
O4 0.0144(9) 0.0126(9) 0.0171(11) 0.0005(8) 0.0061(8) -0.0002(7)
F4 0.0379(11) 0.0266(11) 0.0388(13) -0.0043(10) -0.0167(10) 0.0120(9)
F9 0.0115(7) 0.0459(12) 0.0308(10) -0.0036(11) 0.0038(7) 0.0036(9)
F6 0.0348(10) 0.0148(8) 0.0436(13) 0.0097(9) 0.0175(9) 0.0029(8)
F5 0.0388(11) 0.0250(10) 0.0344(12) 0.0047(9) 0.0196(9) 0.0181(8)
F8 0.0347(11) 0.0216(10) 0.0450(13) -0.0023(9) 0.0214(9) -0.0125(8)
F11 0.0488(13) 0.0402(12) 0.0158(10) 0.0011(9) 0.0029(9) 0.0031(10)
O5 0.0116(9) 0.0161(10) 0.0162(11) 0.0016(9) 0.0010(8) 0.0012(7)
O3 0.0129(8) 0.0166(11) 0.0158(11) -0.0021(8) 0.0009(7) 0.0008(7)
F10 0.0292(10) 0.0448(13) 0.0319(12) 0.0139(10) -0.0060(9) 0.0075(9)
O2 0.0200(10) 0.0204(11) 0.0168(12) 0.0093(9) 0.0078(8) -0.0024(8)
F12 0.0634(15) 0.0217(10) 0.0269(12) 0.0092(9) -0.0029(11) -0.0128(10)
O6 0.0153(8) 0.0216(9) 0.0172(10) 0.0009(11) 0.0025(7) -0.0018(10)
F2 0.0631(14) 0.0400(14) 0.0240(11) 0.0114(10) 0.0131(10) 0.0208(11)
F3 0.0558(13) 0.0425(13) 0.0247(12) -0.0152(10) 0.0115(10) -0.0075(11)
F1 0.0214(10) 0.101(2) 0.0269(12) 0.0240(13) 0.0055(9) -0.0067(11)
O1 0.0207(10) 0.0327(13) 0.0130(11) 0.0094(10) -0.0002(9) 0.0035(9)
N4 0.0137(11) 0.0094(10) 0.0110(12) 0.0011(9) 0.0031(9) -0.0001(9)
N3 0.0125(11) 0.0143(11) 0.0125(12) 0.0042(10) 0.0036(9) -0.0008(9)
N2 0.0119(10) 0.0133(11) 0.0119(12) 0.0009(10) 0.0022(9) 0.0008(9)
N1 0.0126(11) 0.0164(12) 0.0118(13) 0.0026(10) -0.0008(9) 0.0007(9)
C16 0.0149(14) 0.0188(14) 0.0141(16) 0.0056(12) -0.0009(11) -0.0051(11)
C24 0.0150(13) 0.0186(15) 0.0217(17) -0.0019(13) 0.0028(12) -0.0018(11)
C7 0.0119(12) 0.0159(14) 0.0140(15) 0.0033(12) 0.0017(10) -0.0015(10)
C6 0.0096(12) 0.0133(13) 0.0160(16) 0.0018(12) 0.0016(11) -0.0003(10)
C25 0.0123(12) 0.0101(14) 0.0195(16) -0.0030(11) 0.0020(11) -0.0013(9)
C19 0.0183(15) 0.0229(16) 0.0178(16) -0.0007(13) 0.0019(12) 0.0048(12)
C23 0.0187(14) 0.0154(14) 0.0191(17) -0.0023(12) 0.0061(12) 0.0036(11)
C20 0.0137(13) 0.0147(13) 0.0140(15) -0.0038(12) 0.0021(11) -0.0044(10)
C5 0.0155(13) 0.0106(13) 0.0121(15) 0.0019(11) 0.0037(11) 0.0018(10)
C9 0.0207(14) 0.0244(16) 0.0189(17) 0.0054(13) 0.0067(12) 0.0002(12)
C26 0.0115(11) 0.0175(16) 0.0191(15) -0.0008(12) -0.0020(10) -0.0014(10)
C15 0.0122(13) 0.0169(14) 0.0130(15) 0.0030(12) 0.0007(10) -0.0015(11)
C14 0.0128(12) 0.0117(13) 0.0097(14) 0.0018(11) 0.0043(10) -0.0005(10)
C28 0.0273(16) 0.0186(15) 0.0184(17) -0.0010(13) -0.0006(13) -0.0024(12)
C12 0.0204(14) 0.0211(16) 0.0220(18) 0.0068(13) 0.0099(13) 0.0069(12)
C27 0.0191(14) 0.0135(13) 0.0143(15) -0.0010(11) -0.0021(11) -0.0036(10)
C8 0.0213(14) 0.0137(13) 0.0255(18) 0.0018(12) 0.0005(13) -0.0038(11)
C13 0.0124(12) 0.0153(13) 0.0120(15) 0.0027(11) 0.0012(10) -0.0013(10)
C21 0.0155(13) 0.0152(14) 0.0178(16) -0.0022(12) 0.0066(11) 0.0028(11)
C1 0.0126(12) 0.0146(13) 0.0128(15) 0.0027(12) 0.0016(11) 0.0009(10)
C4 0.0126(13) 0.0127(13) 0.0153(15) 0.0035(12) 0.0035(11) 0.0008(10)
C10 0.0103(12) 0.0186(14) 0.0124(15) 0.0030(12) 0.0021(11) 0.0008(11)
C11 0.0187(15) 0.0286(17) 0.0122(16) 0.0056(13) -0.0009(12) -0.0020(12)
C17 0.0403(19) 0.0211(16) 0.0197(18) 0.0001(14) -0.0010(14) -0.0109(15)
C18 0.0111(14) 0.041(2) 0.029(2) 0.0168(16) -0.0002(13) -0.0047(13)
C22 0.0098(12) 0.0117(13) 0.0177(16) -0.0021(12) 0.0024(11) -0.0017(10)
C3 0.0191(14) 0.0201(16) 0.0167(16) 0.0028(13) 0.0045(12) 0.0063(12)
C2 0.0143(13) 0.0209(15) 0.0238(18) 0.0009(13) -0.0029(12) -0.0022(12)

loop_
_atom_type_symbol
_atom_type_description
_atom_type_scat_dispersion_real
_atom_type_scat_dispersion_imag
_atom_type_scat_source
C C 0.0181 0.0091 'International Tables Vol C Tables 4.2.6.8 and 6.1.1.4'
H H 0.0000 0.0000 'International Tables Vol C Tables 4.2.6.8 and 6.1.1.4'
N N 0.0311 0.0180 'International Tables Vol C Tables 4.2.6.8 and 6.1.1.4'
O O 0.0492 0.0322 'International Tables Vol C Tables 4.2.6.8 and 6.1.1.4'
F F 0.0727 0.0534 'International Tables Vol C Tables 4.2.6.8 and 6.1.1.4'
Cu Cu -1.9646 0.5888 'International Tables Vol C Tables 4.2.6.8 and 6.1.1.4'

loop_
_geom_angle_atom_site_label_1
_geom_angle_atom_site_label_2
_geom_angle_atom_site_label_3
_geom_angle
_geom_angle_site_symmetry_1
_geom_angle_site_symmetry_3
_geom_angle_publ_flag
O4 Cu1 O5 92.11(8) . . ?
O4 Cu1 N2 168.83(9) . . ?
O5 Cu1 N2 84.84(9) . . ?
O4 Cu1 N4 91.25(9) . . ?
O5 Cu1 N4 173.17(9) . . ?
N2 Cu1 N4 92.95(9) . . ?
O4 Cu1 O3 82.57(8) . . ?
O5 Cu1 O3 80.30(8) . . ?
N2 Cu1 O3 107.41(9) . . ?
N4 Cu1 O3 94.25(8) . . ?
O4 Cu1 O6 82.59(9) . . ?
O5 Cu1 O6 79.93(8) . . ?
N2 Cu1 O6 86.29(9) . . ?
N4 Cu1 O6 106.41(8) . . ?
O3 Cu1 O6 154.73(7) . . ?
C22 O4 Cu1 126.88(19) . . ?
C25 O5 Cu1 129.39(19) . . ?
C20 O3 Cu1 116.72(18) . . ?
C27 O6 Cu1 116.49(19) . . ?
C14 N4 Cu1 120.82(17) . . ?
C14 N4 H4A 107.1 . . ?
Cu1 N4 H4A 107.1 . . ?
C14 N4 H4B 107.1 . . ?
Cu1 N4 H4B 107.1 . . ?
H4A N4 H4B 106.8 . . ?
O2 N3 C16 116.4(2) . . ?
O2 N3 C10 116.2(2) . . ?
C16 N3 C10 124.1(2) . . ?
C5 N2 Cu1 123.49(19) . . ?
C5 N2 H2A 106.5 . . ?
Cu1 N2 H2A 106.5 . . ?
C5 N2 H2B 106.5 . . ?
Cu1 N2 H2B 106.5 . . ?
H2A N2 H2B 106.5 . . ?
O1 N1 C1 115.5(2) . . ?
O1 N1 C7 115.4(2) . . ?
C1 N1 C7 125.0(2) . . ?
N3 C16 C18 108.0(2) . . ?
N3 C16 C15 109.0(2) . . ?
C18 C16 C15 109.7(3) . . ?
N3 C16 C17 109.2(3) . . ?
C18 C16 C17 109.2(3) . . ?
C15 C16 C17 111.6(3) . . ?
F7 C24 F8 107.0(3) . . ?
F7 C24 F9 106.8(2) . . ?
F8 C24 F9 107.3(2) . . ?
F7 C24 C25 111.7(2) . . ?
F8 C24 C25 110.3(2) . . ?
F9 C24 C25 113.4(3) . . ?
N1 C7 C9 106.9(2) . . ?
N1 C7 C8 108.7(2) . . ?
C9 C7 C8 110.2(3) . . ?
N1 C7 C6 110.7(2) . . ?
C9 C7 C6 108.8(2) . . ?
C8 C7 C6 111.4(3) . . ?
C5 C6 C7 113.4(2) . . ?
C5 C6 H6A 108.9 . . ?
C7 C6 H6A 108.9 . . ?
C5 C6 H6B 108.9 . . ?
C7 C6 H6B 108.9 . . ?
H6A C6 H6B 107.7 . . ?
O5 C25 C26 129.7(3) . . ?
O5 C25 C24 111.4(3) . . ?
C26 C25 C24 118.9(2) . . ?
F1 C19 F2 110.4(3) . . ?
F1 C19 F3 105.8(3) . . ?
F2 C19 F3 104.7(3) . . ?
F1 C19 C20 112.8(3) . . ?
F2 C19 C20 112.5(3) . . ?
F3 C19 C20 110.2(3) . . ?
F4 C23 F5 107.4(2) . . ?
F4 C23 F6 107.0(3) . . ?
F5 C23 F6 106.6(2) . . ?
F4 C23 C22 111.5(2) . . ?
F5 C23 C22 113.6(3) . . ?
F6 C23 C22 110.4(2) . . ?
O3 C20 C21 128.5(3) . . ?
O3 C20 C19 116.8(3) . . ?
C21 C20 C19 114.6(3) . . ?
N2 C5 C4 110.1(2) . . ?
N2 C5 C6 110.9(2) . . ?
C4 C5 C6 108.0(2) . . ?
N2 C5 H5 109.3 . . ?
C4 C5 H5 109.3 . . ?
C6 C5 H5 109.3 . . ?
C7 C9 H9A 109.5 . . ?
C7 C9 H9B 109.5 . . ?
H9A C9 H9B 109.5 . . ?
C7 C9 H9C 109.5 . . ?
H9A C9 H9C 109.5 . . ?
H9B C9 H9C 109.5 . . ?
C25 C26 C27 121.0(2) . . ?
C25 C26 H26 119.5 . . ?
C27 C26 H26 119.5 . . ?
C14 C15 C16 113.8(2) . . ?
C14 C15 H15A 108.8 . . ?
C16 C15 H15A 108.8 . . ?
C14 C15 H15B 108.8 . . ?
C16 C15 H15B 108.8 . . ?
H15A C15 H15B 107.7 . . ?
N4 C14 C13 109.9(2) . . ?
N4 C14 C15 110.4(2) . . ?
C13 C14 C15 108.2(2) . . ?
N4 C14 H14 109.4 . . ?
C13 C14 H14 109.4 . . ?
C15 C14 H14 109.4 . . ?
F11 C28 F12 107.0(3) . . ?
F11 C28 F10 106.8(3) . . ?
F12 C28 F10 107.1(3) . . ?
F11 C28 C27 112.3(3) . . ?
F12 C28 C27 109.4(3) . . ?
F10 C28 C27 113.8(3) . . ?
C10 C12 H12A 109.5 . . ?
C10 C12 H12B 109.5 . . ?
H12A C12 H12B 109.5 . . ?
C10 C12 H12C 109.5 . . ?
H12A C12 H12C 109.5 . . ?
H12B C12 H12C 109.5 . . ?
O6 C27 C26 128.0(3) . . ?
O6 C27 C28 114.7(3) . . ?
C26 C27 C28 117.3(3) . . ?
C7 C8 H8A 109.5 . . ?
C7 C8 H8B 109.5 . . ?
H8A C8 H8B 109.5 . . ?
C7 C8 H8C 109.5 . . ?
H8A C8 H8C 109.5 . . ?
H8B C8 H8C 109.5 . . ?
C14 C13 C10 113.6(2) . . ?
C14 C13 H13A 108.9 . . ?
C10 C13 H13A 108.9 . . ?
C14 C13 H13B 108.9 . . ?
C10 C13 H13B 108.9 . . ?
H13A C13 H13B 107.7 . . ?
C22 C21 C20 122.1(3) . . ?
C22 C21 H21 119.0 . . ?
C20 C21 H21 119.0 . . ?
N1 C1 C3 108.6(2) . . ?
N1 C1 C4 109.7(2) . . ?
C3 C1 C4 112.0(3) . . ?
N1 C1 C2 107.2(2) . . ?
C3 C1 C2 110.3(2) . . ?
C4 C1 C2 108.9(2) . . ?
C5 C4 C1 112.8(2) . . ?
C5 C4 H4C 109.0 . . ?
C1 C4 H4C 109.0 . . ?
C5 C4 H4D 109.0 . . ?
C1 C4 H4D 109.0 . . ?
H4C C4 H4D 107.8 . . ?
N3 C10 C11 107.4(2) . . ?
N3 C10 C13 110.0(2) . . ?
C11 C10 C13 108.3(2) . . ?
N3 C10 C12 109.3(2) . . ?
C11 C10 C12 109.9(2) . . ?
C13 C10 C12 111.8(2) . . ?
C10 C11 H11A 109.5 . . ?
C10 C11 H11B 109.5 . . ?
H11A C11 H11B 109.5 . . ?
C10 C11 H11C 109.5 . . ?
H11A C11 H11C 109.5 . . ?
H11B C11 H11C 109.5 . . ?
C16 C17 H17A 109.5 . . ?
C16 C17 H17B 109.5 . . ?
H17A C17 H17B 109.5 . . ?
C16 C17 H17C 109.5 . . ?
H17A C17 H17C 109.5 . . ?
H17B C17 H17C 109.5 . . ?
C16 C18 H18A 109.5 . . ?
C16 C18 H18B 109.5 . . ?
H18A C18 H18B 109.5 . . ?
C16 C18 H18C 109.5 . . ?
H18A C18 H18C 109.5 . . ?
H18B C18 H18C 109.5 . . ?
O4 C22 C21 129.5(3) . . ?
O4 C22 C23 112.6(3) . . ?
C21 C22 C23 117.9(3) . . ?
C1 C3 H3A 109.5 . . ?
C1 C3 H3B 109.5 . . ?
H3A C3 H3B 109.5 . . ?
C1 C3 H3C 109.5 . . ?
H3A C3 H3C 109.5 . . ?
H3B C3 H3C 109.5 . . ?
C1 C2 H2C 109.5 . . ?
C1 C2 H2D 109.5 . . ?
H2C C2 H2D 109.5 . . ?
C1 C2 H2E 109.5 . . ?
H2C C2 H2E 109.5 . . ?
H2D C2 H2E 109.5 . . ?

loop_
_geom_bond_atom_site_label_1
_geom_bond_atom_site_label_2
_geom_bond_distance
_geom_bond_site_symmetry_2
_geom_bond_publ_flag
Cu1 O4 1.980(2) . ?
Cu1 O5 2.002(2) . ?
Cu1 N2 2.030(2) . ?
Cu1 N4 2.039(2) . ?
Cu1 O3 2.371(2) . ?
Cu1 O6 2.412(2) . ?
F7 C24 1.330(4) . ?
O4 C22 1.265(4) . ?
F4 C23 1.330(4) . ?
F9 C24 1.347(4) . ?
F6 C23 1.338(4) . ?
F5 C23 1.335(4) . ?
F8 C24 1.331(4) . ?
F11 C28 1.324(4) . ?
O5 C25 1.264(3) . ?
O3 C20 1.237(4) . ?
F10 C28 1.344(4) . ?
O2 N3 1.292(3) . ?
F12 C28 1.340(4) . ?
O6 C27 1.239(4) . ?
F2 C19 1.320(4) . ?
F3 C19 1.352(4) . ?
F1 C19 1.307(4) . ?
O1 N1 1.283(3) . ?
N4 C14 1.490(4) . ?
N4 H4A 0.9100 . ?
N4 H4B 0.9100 . ?
N3 C16 1.498(4) . ?
N3 C10 1.501(3) . ?
N2 C5 1.489(4) . ?
N2 H2A 0.9100 . ?
N2 H2B 0.9100 . ?
N1 C1 1.494(4) . ?
N1 C7 1.506(3) . ?
C16 C18 1.531(4) . ?
C16 C15 1.533(4) . ?
C16 C17 1.537(5) . ?
C24 C25 1.534(4) . ?
C7 C9 1.525(4) . ?
C7 C8 1.529(4) . ?
C7 C6 1.536(4) . ?
C6 C5 1.522(4) . ?
C6 H6A 0.9900 . ?
C6 H6B 0.9900 . ?
C25 C26 1.376(4) . ?
C19 C20 1.546(4) . ?
C23 C22 1.534(4) . ?
C20 C21 1.413(4) . ?
C5 C4 1.518(4) . ?
C5 H5 1.0000 . ?
C9 H9A 0.9800 . ?
C9 H9B 0.9800 . ?
C9 H9C 0.9800 . ?
C26 C27 1.417(4) . ?
C26 H26 0.9500 . ?
C15 C14 1.527(4) . ?
C15 H15A 0.9900 . ?
C15 H15B 0.9900 . ?
C14 C13 1.520(4) . ?
C14 H14 1.0000 . ?
C28 C27 1.544(4) . ?
C12 C10 1.531(4) . ?
C12 H12A 0.9800 . ?
C12 H12B 0.9800 . ?
C12 H12C 0.9800 . ?
C8 H8A 0.9800 . ?
C8 H8B 0.9800 . ?
C8 H8C 0.9800 . ?
C13 C10 1.530(4) . ?
C13 H13A 0.9900 . ?
C13 H13B 0.9900 . ?
C21 C22 1.382(4) . ?
C21 H21 0.9500 . ?
C1 C3 1.529(4) . ?
C1 C4 1.534(4) . ?
C1 C2 1.535(4) . ?
C4 H4C 0.9900 . ?
C4 H4D 0.9900 . ?
C10 C11 1.527(4) . ?
C11 H11A 0.9800 . ?
C11 H11B 0.9800 . ?
C11 H11C 0.9800 . ?
C17 H17A 0.9800 . ?
C17 H17B 0.9800 . ?
C17 H17C 0.9800 . ?
C18 H18A 0.9800 . ?
C18 H18B 0.9800 . ?
C18 H18C 0.9800 . ?
C3 H3A 0.9800 . ?
C3 H3B 0.9800 . ?
C3 H3C 0.9800 . ?
C2 H2C 0.9800 . ?
C2 H2D 0.9800 . ?
C2 H2E 0.9800 . ?

loop_
_geom_hbond_atom_site_label_D
_geom_hbond_atom_site_label_H
_geom_hbond_atom_site_label_A
_geom_hbond_distance_DH
_geom_hbond_distance_HA
_geom_hbond_distance_DA
_geom_hbond_angle_DHA
_geom_hbond_site_symmetry_A
N4 H4A O2 0.91 2.19 3.045(3) 156.8 2_657
N4 H4B O1 0.91 2.20 3.042(3) 152.7 2_646
N2 H2A O2 0.91 2.07 2.961(3) 167.5 2_657
C6 H6A O3 0.99 2.45 3.373(3) 154.1 .
C9 H9B F2 0.98 2.55 3.488(4) 161.0 .
C15 H15A O1 0.99 2.32 3.168(4) 143.7 2_646

loop_
_geom_torsion_atom_site_label_1
_geom_torsion_atom_site_label_2
_geom_torsion_atom_site_label_3
_geom_torsion_atom_site_label_4
_geom_torsion
_geom_torsion_site_symmetry_1
_geom_torsion_site_symmetry_2
_geom_torsion_site_symmetry_3
_geom_torsion_site_symmetry_4
_geom_torsion_publ_flag
O2 N3 C16 C18 45.1(3) . . . . ?
C10 N3 C16 C18 -156.1(3) . . . . ?
O2 N3 C16 C15 164.3(2) . . . . ?
C10 N3 C16 C15 -37.0(4) . . . . ?
O2 N3 C16 C17 -73.5(3) . . . . ?
C10 N3 C16 C17 85.2(3) . . . . ?
O1 N1 C7 C9 -55.9(3) . . . . ?
C1 N1 C7 C9 147.9(3) . . . . ?
O1 N1 C7 C8 63.1(3) . . . . ?
C1 N1 C7 C8 -93.2(3) . . . . ?
O1 N1 C7 C6 -174.2(2) . . . . ?
C1 N1 C7 C6 29.6(4) . . . . ?
N1 C7 C6 C5 -42.6(3) . . . . ?
C9 C7 C6 C5 -159.7(2) . . . . ?
C8 C7 C6 C5 78.5(3) . . . . ?
Cu1 O5 C25 C26 -20.6(4) . . . . ?
Cu1 O5 C25 C24 161.51(19) . . . . ?
F7 C24 C25 O5 -46.0(3) . . . . ?
F8 C24 C25 O5 72.9(3) . . . . ?
F9 C24 C25 O5 -166.7(2) . . . . ?
F7 C24 C25 C26 135.9(3) . . . . ?
F8 C24 C25 C26 -105.2(3) . . . . ?
F9 C24 C25 C26 15.1(4) . . . . ?
Cu1 O3 C20 C21 27.3(4) . . . . ?
Cu1 O3 C20 C19 -155.09(19) . . . . ?
F1 C19 C20 O3 131.6(3) . . . . ?
F2 C19 C20 O3 6.0(4) . . . . ?
F3 C19 C20 O3 -110.4(3) . . . . ?
F1 C19 C20 C21 -50.4(4) . . . . ?
F2 C19 C20 C21 -176.0(3) . . . . ?
F3 C19 C20 C21 67.6(3) . . . . ?
Cu1 N2 C5 C4 60.7(3) . . . . ?
Cu1 N2 C5 C6 -58.8(3) . . . . ?
C7 C6 C5 N2 -178.5(2) . . . . ?
C7 C6 C5 C4 60.8(3) . . . . ?
O5 C25 C26 C27 -5.4(5) . . . . ?
C24 C25 C26 C27 172.4(3) . . . . ?
N3 C16 C15 C14 47.6(3) . . . . ?
C18 C16 C15 C14 165.7(3) . . . . ?
C17 C16 C15 C14 -73.1(3) . . . . ?
Cu1 N4 C14 C13 56.7(3) . . . . ?
Cu1 N4 C14 C15 176.02(19) . . . . ?
C16 C15 C14 N4 179.0(2) . . . . ?
C16 C15 C14 C13 -60.7(3) . . . . ?
Cu1 O6 C27 C26 34.7(4) . . . . ?
Cu1 O6 C27 C28 -143.7(2) . . . . ?
C25 C26 C27 O6 -8.0(5) . . . . ?
C25 C26 C27 C28 170.4(3) . . . . ?
F11 C28 C27 O6 -44.4(4) . . . . ?
F12 C28 C27 O6 74.3(3) . . . . ?
F10 C28 C27 O6 -165.9(3) . . . . ?
F11 C28 C27 C26 137.0(3) . . . . ?
F12 C28 C27 C26 -104.3(3) . . . . ?
F10 C28 C27 C26 15.5(4) . . . . ?
N4 C14 C13 C10 -179.6(2) . . . . ?
C15 C14 C13 C10 59.7(3) . . . . ?
O3 C20 C21 C22 -3.2(5) . . . . ?
C19 C20 C21 C22 179.1(3) . . . . ?
O1 N1 C1 C3 -65.3(3) . . . . ?
C7 N1 C1 C3 90.9(3) . . . . ?
O1 N1 C1 C4 172.0(2) . . . . ?
C7 N1 C1 C4 -31.8(4) . . . . ?
O1 N1 C1 C2 53.8(3) . . . . ?
C7 N1 C1 C2 -149.9(3) . . . . ?
N2 C5 C4 C1 175.2(2) . . . . ?
C6 C5 C4 C1 -63.5(3) . . . . ?
N1 C1 C4 C5 47.5(3) . . . . ?
C3 C1 C4 C5 -73.2(3) . . . . ?
C2 C1 C4 C5 164.6(2) . . . . ?
O2 N3 C10 C11 -47.0(3) . . . . ?
C16 N3 C10 C11 154.2(3) . . . . ?
O2 N3 C10 C13 -164.7(2) . . . . ?
C16 N3 C10 C13 36.5(4) . . . . ?
O2 N3 C10 C12 72.2(3) . . . . ?
C16 N3 C10 C12 -86.6(3) . . . . ?
C14 C13 C10 N3 -46.3(3) . . . . ?
C14 C13 C10 C11 -163.4(2) . . . . ?
C14 C13 C10 C12 75.4(3) . . . . ?
Cu1 O4 C22 C21 -24.7(4) . . . . ?
Cu1 O4 C22 C23 155.67(18) . . . . ?
C20 C21 C22 O4 -2.9(5) . . . . ?
C20 C21 C22 C23 176.8(3) . . . . ?
F4 C23 C22 O4 -61.4(3) . . . . ?
F5 C23 C22 O4 177.0(2) . . . . ?
F6 C23 C22 O4 57.4(3) . . . . ?
F4 C23 C22 C21 118.8(3) . . . . ?
F5 C23 C22 C21 -2.7(4) . . . . ?
F6 C23 C22 C21 -122.3(3) . . . . ?
